data_9001802
loop_
_publ_author_name
'Comodi, P.'
'Zanazzi, P. F.'

_publ_section_title
;
 The pressure behavior of clinozoisite and zoisite: An X-ray
 diffraction study
 Sample: P = 42 kbar
;
_journal_name_full 'American Mineralogist'
_journal_page_first 61
_journal_page_last 68
_journal_volume 82
_journal_year 1997
_chemical_formula_sum 'Al2.79 Ca2 Fe0.21 O13 Si3'
_chemical_name_mineral Clinozoisite
_space_group_IT_number 11
_symmetry_space_group_name_Hall '-P 2yb'
_symmetry_space_group_name_H-M 'P 1 21/m 1'
_cell_angle_alpha 90
_cell_angle_beta 115.3
_cell_angle_gamma 90
_cell_length_a 8.793
_cell_length_b 5.526
_cell_length_c 9.996
_cell_formula_units_Z 2
_cell_volume 439.119
_database_code_amcsd 0001858
_diffrn_ambient_pressure 4.2e+06
_exptl_crystal_density_diffrn 3.475
_cod_original_formula_sum 'Ca2 Si3 Al2.79 Fe.21 O13'
_cod_database_code 9001802

loop_
_space_group_symop_operation_xyz
x,y,z
x,1/2-y,z
-x,1/2+y,-z
-x,-y,-z

loop_
_atom_site_label
_atom_site_fract_x
_atom_site_fract_y
_atom_site_fract_z
_atom_site_occupancy
_atom_site_U_iso_or_equiv
Ca1 0.75920 0.75000 0.15290 1.00000 0.01010
Ca2 0.60480 0.75000 0.42760 1.00000 0.00970
Si1 0.34100 0.75000 0.05080 1.00000 0.00490
Si2 0.68000 0.25000 0.27510 1.00000 0.00710
Si3 0.18370 0.75000 0.31700 1.00000 0.00480
Al1 0.00000 0.00000 0.00000 1.00000 0.00600
Al2 0.00000 0.00000 0.50000 1.00000 0.00500
Al3 0.29130 0.25000 0.22370 0.79000 0.00190
Fe3 0.29130 0.25000 0.22370 0.21000 0.00190
O1 0.23540 0.99800 0.04550 1.00000 0.00700
O2 0.30370 0.98500 0.35320 1.00000 0.00400
O3 0.79110 0.01400 0.34390 1.00000 0.01400
O4 0.05300 0.25000 0.13500 1.00000 0.00600
O5 0.03900 0.75000 0.14200 1.00000 0.00300
O6 0.06300 0.75000 0.40400 1.00000 0.00700
O7 0.51600 0.75000 0.18200 1.00000 0.00700
O8 0.51600 0.25000 0.30600 1.00000 0.01300
O9 0.63100 0.25000 0.10000 1.00000 0.01500
O10 0.07800 0.25000 0.42200 1.00000 0.01200

loop_
_cod_related_entry_id
_cod_related_entry_database
_cod_related_entry_code
1 AMCSD 0001858
